data_7001825
loop_
_publ_author_name
'Rob\'e, Emmanuel'
'Heged\"us, Csaba'
'Bakos, J\'ozsef'
'Daran, Jean-Claude'
'Gouygou, Maryse'

_publ_section_title
;
 Chiral diphosphinites derived from 2,2-biphosphole as a new class of
 stereodynamic ligands for enantioselective hydrogenation
;
_journal_issue 33
_journal_name_full 'Dalton Transactions'
_journal_page_first 6528
_journal_page_last 6535
_journal_paper_doi 10.1039/b900829b
_journal_year 2009
_chemical_absolute_configuration ad
_chemical_compound_source 'synthesis as described'
_chemical_formula_moiety 'C28 H30 O2 P2'
_chemical_formula_sum 'C28 H30 O2 P2'
_chemical_formula_weight 460.46
_chemical_name_systematic
;
?
;
_space_group_IT_number 19
_symmetry_cell_setting orthorhombic
_symmetry_Int_Tables_number 19
_symmetry_space_group_name_Hall 'P 2ac 2ab'
_symmetry_space_group_name_H-M 'P 21 21 21'
_atom_sites_solution_hydrogens geom
_atom_sites_solution_primary direct
_atom_sites_solution_secondary difmap
_audit_creation_method SHELXL-97
_cell_angle_alpha 90.00
_cell_angle_beta 90.00
_cell_angle_gamma 90.00
_cell_formula_units_Z 4
_cell_length_a 9.4358(8)
_cell_length_b 11.4428(10)
_cell_length_c 23.1598(17)
_cell_measurement_reflns_used 4811
_cell_measurement_temperature 180(2)
_cell_measurement_theta_max 32.2
_cell_measurement_theta_min 2.8
_cell_volume 2500.6(4)
_computing_cell_refinement
;
CrysAlis RED, Version 1.170.32 (Oxford Diffraction, 2003)

;
_computing_data_collection
;
CrysAlis CCD, Version 1.170.32 (Oxford Diffraction, 2003)
;
_computing_data_reduction 'CrysAlis RED'
_computing_molecular_graphics 'Ortep-3 for Windows (Farrugia, 1997)'
_computing_publication_material 'WinGX publication routines (Farrugia, 1999)'
_computing_structure_refinement 'SHELXL-97 (Sheldrick, 1997)'
_computing_structure_solution 'SIR-97 (Altomare et al., 1997)'
_diffrn_ambient_temperature 180(2)
_diffrn_detector_area_resol_mean 8.2632
_diffrn_measured_fraction_theta_full 0.997
_diffrn_measured_fraction_theta_max 0.997
_diffrn_measurement_device_type 'Oxford-Diffraction XCALIBUR'
_diffrn_measurement_method '\w and \f'
_diffrn_radiation_monochromator graphite
_diffrn_radiation_source 'fine-focus sealed tube'
_diffrn_radiation_type MoK\a
_diffrn_radiation_wavelength 0.71073
_diffrn_reflns_av_R_equivalents 0.0788
_diffrn_reflns_av_sigmaI/netI 0.0573
_diffrn_reflns_limit_h_max 9
_diffrn_reflns_limit_h_min -11
_diffrn_reflns_limit_k_max 13
_diffrn_reflns_limit_k_min -13
_diffrn_reflns_limit_l_max 27
_diffrn_reflns_limit_l_min -27
_diffrn_reflns_number 17138
_diffrn_reflns_theta_full 24.96
_diffrn_reflns_theta_max 24.96
_diffrn_reflns_theta_min 3.30
_exptl_absorpt_coefficient_mu 0.196
_exptl_absorpt_correction_T_max 0.984
_exptl_absorpt_correction_T_min 0.899
_exptl_absorpt_correction_type multi-scan
_exptl_absorpt_process_details
;
[c.f. r.h. blessing, acta cryst. (1995), a51, 33-38]
;
_exptl_crystal_colour yellow
_exptl_crystal_density_diffrn 1.223
_exptl_crystal_density_method 'not measured'
_exptl_crystal_description flattened
_exptl_crystal_F_000 976
_exptl_crystal_size_max 0.45
_exptl_crystal_size_mid 0.43
_exptl_crystal_size_min 0.07
_refine_diff_density_max 0.646
_refine_diff_density_min -0.310
_refine_diff_density_rms 0.052
_refine_ls_abs_structure_details 'Flack H D (1983), Acta Cryst. A39, 876-881'
_refine_ls_abs_structure_Flack 0.06(14)
_refine_ls_extinction_method none
_refine_ls_goodness_of_fit_ref 1.090
_refine_ls_hydrogen_treatment constr
_refine_ls_matrix_type full
_refine_ls_number_parameters 294
_refine_ls_number_reflns 4417
_refine_ls_number_restraints 0
_refine_ls_restrained_S_all 1.090
_refine_ls_R_factor_all 0.0687
_refine_ls_R_factor_gt 0.0580
_refine_ls_shift/su_max 0.008
_refine_ls_shift/su_mean 0.001
_refine_ls_structure_factor_coef Fsqd
_refine_ls_weighting_details 'calc w=1/[\s^2^(Fo^2^)+(0.0857P)^2^+0.0000P] where P=(Fo^2^+2Fc^2^)/3'
_refine_ls_weighting_scheme calc
_refine_ls_wR_factor_gt 0.1456
_refine_ls_wR_factor_ref 0.1529
_reflns_number_gt 3672
_reflns_number_total 4417
_reflns_threshold_expression >2\s(I)
_cod_data_source_file b900829b.txt
_cod_data_source_block 3a
_cod_database_code 7001825

loop_
_symmetry_equiv_pos_as_xyz
'x, y, z'
'-x+1/2, -y, z+1/2'
'x+1/2, -y+1/2, -z'
'-x, y+1/2, -z+1/2'

loop_
_atom_site_label
_atom_site_type_symbol
_atom_site_fract_x
_atom_site_fract_y
_atom_site_fract_z
_atom_site_U_iso_or_equiv
_atom_site_adp_type
_atom_site_occupancy
_atom_site_symmetry_multiplicity
_atom_site_calc_flag
_atom_site_refinement_flags
_atom_site_disorder_assembly
_atom_site_disorder_group
P1 P 0.42655(11) 1.07148(9) 0.37940(5) 0.0429(3) Uani 1 1 d . . .
P2 P 0.40316(10) 0.95439(8) 0.55486(4) 0.0338(2) Uani 1 1 d . . .
O1 O 0.5790(3) 1.0073(2) 0.38842(11) 0.0441(7) Uani 1 1 d . . .
O2 O 0.5263(3) 0.8691(2) 0.52905(12) 0.0404(7) Uani 1 1 d . . .
C1 C 0.5857(4) 0.8837(4) 0.40227(18) 0.0462(10) Uani 1 1 d . . .
H1A H 0.6130 0.8390 0.3674 0.055 Uiso 1 1 calc R . .
H1B H 0.4910 0.8563 0.4148 0.055 Uiso 1 1 calc R . .
C2 C 0.6596(4) 0.9158(4) 0.50779(17) 0.0436(10) Uani 1 1 d . . .
H2 H 0.6523 1.0026 0.5038 0.052 Uiso 1 1 calc R . .
C3 C 0.6915(4) 0.8615(4) 0.44945(18) 0.0475(10) Uani 1 1 d . . .
H3A H 0.7849 0.8907 0.4363 0.057 Uiso 1 1 calc R . .
H3B H 0.7002 0.7759 0.4547 0.057 Uiso 1 1 calc R . .
C4 C 0.7731(4) 0.8854(4) 0.5518(2) 0.0580(12) Uani 1 1 d . . .
H4A H 0.7470 0.9179 0.5894 0.087 Uiso 1 1 calc R . .
H4B H 0.8640 0.9184 0.5394 0.087 Uiso 1 1 calc R . .
H4C H 0.7815 0.8002 0.5548 0.087 Uiso 1 1 calc R . .
C11 C 0.3226(4) 1.0301(3) 0.44209(16) 0.0353(8) Uani 1 1 d . . .
C12 C 0.2083(4) 0.9662(3) 0.42533(16) 0.0365(9) Uani 1 1 d . . .
C13 C 0.2060(4) 0.9392(3) 0.36338(17) 0.0394(9) Uani 1 1 d . . .
C14 C 0.3193(4) 0.9785(3) 0.33334(17) 0.0407(9) Uani 1 1 d . . .
C21 C 0.3685(3) 1.0630(3) 0.50013(15) 0.0328(8) Uani 1 1 d . . .
C22 C 0.3903(4) 1.1712(3) 0.52228(17) 0.0417(9) Uani 1 1 d . . .
C23 C 0.4518(4) 1.1719(3) 0.57969(17) 0.0396(9) Uani 1 1 d . . .
C24 C 0.4841(4) 1.0651(3) 0.60130(16) 0.0368(9) Uani 1 1 d . . .
C121 C 0.0909(4) 0.9319(3) 0.46421(17) 0.0423(9) Uani 1 1 d . . .
H12A H 0.1177 0.9480 0.5043 0.064 Uiso 1 1 calc R . .
H12B H 0.0715 0.8483 0.4597 0.064 Uiso 1 1 calc R . .
H12C H 0.0058 0.9768 0.4544 0.064 Uiso 1 1 calc R . .
C131 C 0.0800(4) 0.8738(4) 0.33804(19) 0.0511(11) Uani 1 1 d . . .
H13A H 0.0857 0.8754 0.2958 0.077 Uiso 1 1 calc R . .
H13B H -0.0081 0.9114 0.3505 0.077 Uiso 1 1 calc R . .
H13C H 0.0814 0.7926 0.3515 0.077 Uiso 1 1 calc R . .
C141 C 0.3504(4) 0.9645(4) 0.27088(17) 0.0453(10) Uani 1 1 d . . .
C142 C 0.3947(5) 1.0599(5) 0.2377(2) 0.0620(12) Uani 1 1 d . . .
H142 H 0.4059 1.1344 0.2553 0.074 Uiso 1 1 calc R . .
C143 C 0.4227(6) 1.0460(6) 0.1788(2) 0.0790(16) Uani 1 1 d . . .
H143 H 0.4538 1.1111 0.1567 0.095 Uiso 1 1 calc R . .
C144 C 0.4061(6) 0.9406(7) 0.1528(2) 0.0818(18) Uani 1 1 d . . .
H144 H 0.4212 0.9328 0.1124 0.098 Uiso 1 1 calc R . .
C145 C 0.3672(5) 0.8454(6) 0.1852(2) 0.0754(16) Uani 1 1 d . . .
H145 H 0.3604 0.7707 0.1676 0.091 Uiso 1 1 calc R . .
C146 C 0.3378(5) 0.8577(5) 0.2437(2) 0.0597(13) Uani 1 1 d . . .
H146 H 0.3085 0.7914 0.2654 0.072 Uiso 1 1 calc R . .
C221 C 0.3473(6) 1.2832(3) 0.4925(2) 0.0648(14) Uani 1 1 d . . .
H22A H 0.3008 1.2647 0.4558 0.097 Uiso 1 1 calc R . .
H22B H 0.4317 1.3309 0.4851 0.097 Uiso 1 1 calc R . .
H22C H 0.2816 1.3267 0.5172 0.097 Uiso 1 1 calc R . .
C231 C 0.4706(6) 1.2865(4) 0.6120(2) 0.0613(13) Uani 1 1 d . . .
H23A H 0.4889 1.2704 0.6529 0.092 Uiso 1 1 calc R . .
H23B H 0.3842 1.3335 0.6084 0.092 Uiso 1 1 calc R . .
H23C H 0.5508 1.3297 0.5956 0.092 Uiso 1 1 calc R . .
C241 C 0.5509(4) 1.0349(4) 0.65686(15) 0.0400(9) Uani 1 1 d . . .
C242 C 0.4985(5) 0.9439(4) 0.68983(17) 0.0495(11) Uani 1 1 d . . .
H242 H 0.4149 0.9038 0.6784 0.059 Uiso 1 1 calc R . .
C243 C 0.5695(6) 0.9121(4) 0.7399(2) 0.0704(15) Uani 1 1 d . . .
H243 H 0.5343 0.8484 0.7619 0.084 Uiso 1 1 calc R . .
C244 C 0.6882(6) 0.9691(5) 0.7586(2) 0.0706(14) Uani 1 1 d . . .
H244 H 0.7339 0.9461 0.7933 0.085 Uiso 1 1 calc R . .
C245 C 0.7407(5) 1.0608(5) 0.7260(2) 0.0659(14) Uani 1 1 d . . .
H245 H 0.8226 1.1021 0.7384 0.079 Uiso 1 1 calc R . .
C246 C 0.6730(5) 1.0923(4) 0.67504(19) 0.0549(11) Uani 1 1 d . . .
H246 H 0.7106 1.1540 0.6523 0.066 Uiso 1 1 calc R . .

loop_
_atom_site_aniso_label
_atom_site_aniso_U_11
_atom_site_aniso_U_22
_atom_site_aniso_U_33
_atom_site_aniso_U_23
_atom_site_aniso_U_13
_atom_site_aniso_U_12
P1 0.0438(6) 0.0417(6) 0.0431(6) 0.0045(5) 0.0001(5) -0.0106(5)
P2 0.0318(4) 0.0279(5) 0.0418(5) 0.0022(4) 0.0061(4) -0.0017(4)
O1 0.0360(14) 0.0485(16) 0.0478(16) 0.0023(12) 0.0030(12) -0.0110(12)
O2 0.0317(13) 0.0303(14) 0.0593(18) 0.0042(12) 0.0093(12) 0.0022(11)
C1 0.032(2) 0.054(2) 0.053(2) -0.0063(19) 0.0069(18) -0.0045(19)
C2 0.0289(19) 0.048(2) 0.054(3) 0.001(2) 0.0070(17) -0.0085(17)
C3 0.031(2) 0.053(2) 0.058(3) -0.003(2) 0.0057(19) 0.0026(18)
C4 0.039(2) 0.068(3) 0.067(3) 0.002(2) 0.005(2) 0.001(2)
C11 0.0321(18) 0.0278(18) 0.046(2) 0.0003(17) 0.0002(16) 0.0016(15)
C12 0.0314(18) 0.0249(18) 0.053(2) 0.0017(17) -0.0017(16) 0.0033(16)
C13 0.0346(19) 0.037(2) 0.047(2) 0.0003(17) -0.0059(17) -0.0013(17)
C14 0.043(2) 0.034(2) 0.045(2) 0.0017(18) -0.0012(18) -0.0005(17)
C21 0.0292(18) 0.0276(18) 0.042(2) -0.0005(16) 0.0056(15) 0.0015(15)
C22 0.050(2) 0.031(2) 0.044(2) 0.0023(16) -0.0015(19) -0.0034(18)
C23 0.046(2) 0.0298(19) 0.043(2) -0.0068(17) 0.0063(18) -0.0042(17)
C24 0.0356(19) 0.036(2) 0.038(2) 0.0038(17) 0.0035(15) -0.0074(17)
C121 0.0307(18) 0.042(2) 0.054(2) 0.0011(18) 0.0020(17) 0.0040(19)
C131 0.039(2) 0.058(3) 0.056(3) -0.001(2) -0.007(2) -0.004(2)
C141 0.039(2) 0.058(3) 0.039(2) 0.004(2) -0.0071(17) 0.003(2)
C142 0.058(3) 0.075(3) 0.053(3) 0.007(2) -0.001(2) 0.005(3)
C143 0.073(3) 0.110(5) 0.054(3) 0.025(3) 0.010(3) 0.020(4)
C144 0.064(3) 0.135(6) 0.046(3) -0.005(4) 0.001(2) 0.022(4)
C145 0.052(3) 0.117(5) 0.058(3) -0.024(3) -0.005(2) 0.013(3)
C146 0.046(3) 0.074(3) 0.059(3) -0.007(2) -0.004(2) 0.003(2)
C221 0.095(4) 0.026(2) 0.073(3) 0.000(2) -0.017(3) 0.009(2)
C231 0.095(3) 0.036(2) 0.053(3) -0.007(2) -0.007(3) -0.003(2)
C241 0.045(2) 0.042(2) 0.033(2) -0.0022(17) 0.0044(16) 0.0020(19)
C242 0.064(3) 0.046(2) 0.038(2) 0.004(2) 0.0067(19) 0.008(2)
C243 0.102(4) 0.060(3) 0.050(3) 0.010(2) 0.012(3) 0.015(3)
C244 0.079(4) 0.087(4) 0.046(3) 0.000(3) -0.006(3) 0.022(3)
C245 0.051(3) 0.100(4) 0.047(3) -0.019(3) -0.005(2) 0.014(3)
C246 0.052(3) 0.072(3) 0.041(2) -0.002(2) 0.002(2) -0.010(2)

loop_
_atom_type_symbol
_atom_type_description
_atom_type_scat_dispersion_real
_atom_type_scat_dispersion_imag
_atom_type_scat_source
C C 0.0033 0.0016 'International Tables Vol C Tables 4.2.6.8 and 6.1.1.4'
H H 0.0000 0.0000 'International Tables Vol C Tables 4.2.6.8 and 6.1.1.4'
O O 0.0106 0.0060 'International Tables Vol C Tables 4.2.6.8 and 6.1.1.4'
P P 0.1023 0.0942 'International Tables Vol C Tables 4.2.6.8 and 6.1.1.4'

loop_
_geom_angle_atom_site_label_1
_geom_angle_atom_site_label_2
_geom_angle_atom_site_label_3
_geom_angle
_geom_angle_site_symmetry_1
_geom_angle_site_symmetry_3
_geom_angle_publ_flag
O1 P1 C14 107.66(16) . . ?
O1 P1 C11 104.88(15) . . ?
C14 P1 C11 90.92(17) . . ?
O2 P2 C21 106.48(15) . . ?
O2 P2 C24 109.42(16) . . ?
C21 P2 C24 90.67(17) . . ?
C1 O1 P1 120.4(2) . . ?
C2 O2 P2 121.4(2) . . ?
O1 C1 C3 110.8(3) . . ?
O2 C2 C4 107.4(3) . . ?
O2 C2 C3 108.9(3) . . ?
C4 C2 C3 111.3(3) . . ?
C1 C3 C2 116.5(3) . . ?
C12 C11 C21 129.5(3) . . ?
C12 C11 P1 109.9(3) . . ?
C21 C11 P1 120.6(3) . . ?
C11 C12 C13 113.8(3) . . ?
C11 C12 C121 124.2(3) . . ?
C13 C12 C121 121.8(3) . . ?
C14 C13 C12 114.9(3) . . ?
C14 C13 C131 125.6(4) . . ?
C12 C13 C131 119.5(3) . . ?
C13 C14 C141 128.4(4) . . ?
C13 C14 P1 109.5(3) . . ?
C141 C14 P1 121.7(3) . . ?
C22 C21 C11 128.9(3) . . ?
C22 C21 P2 109.6(3) . . ?
C11 C21 P2 121.5(3) . . ?
C21 C22 C23 114.4(3) . . ?
C21 C22 C221 124.1(4) . . ?
C23 C22 C221 121.4(3) . . ?
C24 C23 C22 115.0(3) . . ?
C24 C23 C231 124.8(4) . . ?
C22 C23 C231 120.2(3) . . ?
C23 C24 C241 129.0(3) . . ?
C23 C24 P2 108.3(3) . . ?
C241 C24 P2 122.0(3) . . ?
C146 C141 C142 117.8(4) . . ?
C146 C141 C14 121.5(4) . . ?
C142 C141 C14 120.7(4) . . ?
C143 C142 C141 120.2(5) . . ?
C144 C143 C142 120.8(6) . . ?
C143 C144 C145 119.6(5) . . ?
C144 C145 C146 120.4(6) . . ?
C141 C146 C145 121.1(5) . . ?
C242 C241 C246 119.0(4) . . ?
C242 C241 C24 120.4(4) . . ?
C246 C241 C24 120.5(4) . . ?
C241 C242 C243 119.1(4) . . ?
C244 C243 C242 122.4(5) . . ?
C243 C244 C245 118.8(5) . . ?
C244 C245 C246 119.7(5) . . ?
C245 C246 C241 121.0(5) . . ?

loop_
_geom_bond_atom_site_label_1
_geom_bond_atom_site_label_2
_geom_bond_distance
_geom_bond_site_symmetry_2
_geom_bond_publ_flag
P1 O1 1.629(3) . ?
P1 C14 1.815(4) . ?
P1 C11 1.815(4) . ?
P2 O2 1.631(3) . ?
P2 C21 1.805(4) . ?
P2 C24 1.829(4) . ?
O1 C1 1.451(5) . ?
O2 C2 1.452(4) . ?
C1 C3 1.502(6) . ?
C2 C4 1.518(6) . ?
C2 C3 1.517(6) . ?
C11 C12 1.360(5) . ?
C11 C21 1.462(5) . ?
C12 C13 1.468(5) . ?
C12 C121 1.481(5) . ?
C13 C14 1.352(5) . ?
C13 C131 1.522(5) . ?
C14 C141 1.485(6) . ?
C21 C22 1.355(5) . ?
C22 C23 1.451(6) . ?
C22 C221 1.512(5) . ?
C23 C24 1.356(5) . ?
C23 C231 1.521(5) . ?
C24 C241 1.474(5) . ?
C141 C146 1.380(6) . ?
C141 C142 1.398(6) . ?
C142 C143 1.400(7) . ?
C143 C144 1.356(9) . ?
C144 C145 1.373(8) . ?
C145 C146 1.390(7) . ?
C241 C242 1.383(6) . ?
C241 C246 1.391(6) . ?
C242 C243 1.388(7) . ?
C243 C244 1.367(7) . ?
C244 C245 1.385(8) . ?
C245 C246 1.389(6) . ?
